data_7017570
loop_
_publ_author_name
'Daumann, Lena J.'
'Dalle, Kristian E.'
'Schenk, Gerhard'
'McGeary, Ross P.'
'Bernhardt, Paul V.'
'Ollis, David L.'
'Gahan, Lawrence R.'

_publ_section_title
;
 The role of Zn-OR and Zn-OH nucleophiles and the influence of
 para-substituents in the reactions of binuclear phosphatase mimetics.
;
_journal_issue 6
_journal_name_full 'Dalton transactions (Cambridge, England : 2003)'
_journal_page_first 1695
_journal_page_last 1708
_journal_paper_doi 10.1039/c1dt11187f
_journal_volume 41
_journal_year 2012
_chemical_compound_source 'synthesis as described'
_chemical_formula_moiety 'C30 H38 F6 N5 O9 P1 Zn2'
_chemical_formula_sum 'C30 H38 F6 N5 O9 P Zn2'
_chemical_formula_weight 888.36
_chemical_name_systematic
;
?
;
_space_group_IT_number 14
_symmetry_cell_setting monoclinic
_symmetry_Int_Tables_number 14
_symmetry_space_group_name_Hall '-P 2yn'
_symmetry_space_group_name_H-M 'P 1 21/n 1'
_atom_sites_solution_hydrogens geom
_atom_sites_solution_primary direct
_atom_sites_solution_secondary difmap
_audit_conform_dict_location ftp://ftp.iucr.org/pub/cif_core.dic
_audit_conform_dict_name cif_core.dic
_audit_conform_dict_version 2.3
_audit_creation_date 2011-06-15T17:54:18-00:00
_audit_creation_method 'WinGX routine CIF_UPDATE'
_cell_angle_alpha 90
_cell_angle_beta 103.264(9)
_cell_angle_gamma 90
_cell_formula_units_Z 4
_cell_length_a 8.9260(10)
_cell_length_b 31.571(2)
_cell_length_c 13.3124(9)
_cell_measurement_reflns_used 3346
_cell_measurement_temperature 293(2)
_cell_measurement_theta_max 64.2039
_cell_measurement_theta_min 3.4081
_cell_measurement_wavelength 1.5418
_cell_volume 3651.4(5)
_computing_cell_refinement
;
CrysAlisPro, Oxford Diffraction Ltd.,
Version 1.171.33.66 (release 28-04-2010 CrysAlis171 .NET)
(compiled Apr 28 2010,14:27:37)
;
_computing_data_collection
;
CrysAlisPro, Oxford Diffraction Ltd.,
Version 1.171.33.66 (release 28-04-2010 CrysAlis171 .NET)
(compiled Apr 28 2010,14:27:37)
;
_computing_data_reduction
;
CrysAlisPro, Oxford Diffraction Ltd.,
Version 1.171.33.66 (release 28-04-2010 CrysAlis171 .NET)
(compiled Apr 28 2010,14:27:37)
;
_computing_molecular_graphics 'Ortep-3 for Windows (Farrugia, 1997)'
_computing_publication_material 'WinGX publication routines (Farrugia, 1999)'
_computing_structure_refinement 'SHELXL-97 (Sheldrick, 1997)'
_computing_structure_solution 'SIR92 (Giacovazzo et al, 1993)'
_diffrn_ambient_temperature 293(2)
_diffrn_detector_area_resol_mean 16.0696
_diffrn_measured_fraction_theta_full 0.995
_diffrn_measured_fraction_theta_max 0.995
_diffrn_measurement_device_type 'Xcalibur, Sapphire3, Gemini ultra'
_diffrn_measurement_method '\w scans'
_diffrn_orient_matrix_UB_11 -0.0260358
_diffrn_orient_matrix_UB_12 -0.0463009
_diffrn_orient_matrix_UB_13 0.0281762
_diffrn_orient_matrix_UB_21 -0.1147669
_diffrn_orient_matrix_UB_22 -0.0059292
_diffrn_orient_matrix_UB_23 -0.1047842
_diffrn_orient_matrix_UB_31 0.1326516
_diffrn_orient_matrix_UB_32 -0.0142244
_diffrn_orient_matrix_UB_33 -0.0486106
_diffrn_radiation_monochromator graphite
_diffrn_radiation_probe x-ray
_diffrn_radiation_type CuK\a
_diffrn_radiation_wavelength 1.5418
_diffrn_reflns_av_R_equivalents 0.0621
_diffrn_reflns_av_unetI/netI 0.0506
_diffrn_reflns_limit_h_max 10
_diffrn_reflns_limit_h_min -8
_diffrn_reflns_limit_k_max 36
_diffrn_reflns_limit_k_min -35
_diffrn_reflns_limit_l_max 12
_diffrn_reflns_limit_l_min -15
_diffrn_reflns_number 20343
_diffrn_reflns_theta_full 62.49
_diffrn_reflns_theta_max 62.49
_diffrn_reflns_theta_min 3.69
_exptl_absorpt_coefficient_mu 2.823
_exptl_absorpt_correction_T_max 1
_exptl_absorpt_correction_T_min 0.62244
_exptl_absorpt_correction_type multi-scan
_exptl_absorpt_process_details
;
CrysAlisPro, Oxford Diffraction Ltd.,
Version 1.171.33.66 (release 28-04-2010 CrysAlis171 .NET)
(compiled Apr 28 2010,14:27:37)
Empirical absorption correction using spherical harmonics,
implemented in SCALE3 ABSPACK scaling algorithm.
;
_exptl_crystal_colour colourless
_exptl_crystal_density_diffrn 1.616
_exptl_crystal_density_method 'not measured'
_exptl_crystal_description prism
_exptl_crystal_F_000 1816
_exptl_crystal_size_max 0.2
_exptl_crystal_size_mid 0.04
_exptl_crystal_size_min 0.02
_refine_diff_density_max 0.407
_refine_diff_density_min -0.486
_refine_diff_density_rms 0.056
_refine_ls_extinction_method none
_refine_ls_goodness_of_fit_ref 0.93
_refine_ls_hydrogen_treatment constr
_refine_ls_matrix_type full
_refine_ls_number_parameters 503
_refine_ls_number_reflns 5800
_refine_ls_number_restraints 15
_refine_ls_restrained_S_all 0.929
_refine_ls_R_factor_all 0.0787
_refine_ls_R_factor_gt 0.0476
_refine_ls_shift/su_max 0
_refine_ls_shift/su_mean 0
_refine_ls_structure_factor_coef Fsqd
_refine_ls_weighting_details 'calc w=1/[\s^2^(Fo^2^)+(0.0736P)^2^+0.0000P] where P=(Fo^2^+2Fc^2^)/3'
_refine_ls_weighting_scheme calc
_refine_ls_wR_factor_gt 0.1149
_refine_ls_wR_factor_ref 0.1257
_reflns_number_gt 3675
_reflns_number_total 5800
_reflns_threshold_expression >2sigma(I)
_cod_data_source_file c1dt11187f.txt
_cod_data_source_block 457ld9
_cod_database_code 7017570

loop_
_symmetry_equiv_pos_as_xyz
'x, y, z'
'-x+1/2, y+1/2, -z+1/2'
'-x, -y, -z'
'x-1/2, -y-1/2, z-1/2'

loop_
_atom_site_label
_atom_site_type_symbol
_atom_site_fract_x
_atom_site_fract_y
_atom_site_fract_z
_atom_site_U_iso_or_equiv
_atom_site_adp_type
_atom_site_occupancy
_atom_site_symmetry_multiplicity
_atom_site_calc_flag
_atom_site_refinement_flags
_atom_site_disorder_assembly
_atom_site_disorder_group
C1 C 0.8034(5) 0.46140(13) 0.4766(3) 0.0582(11) Uani 1 1 d . . .
C2 C 0.9432(5) 0.44083(13) 0.4953(3) 0.0573(11) Uani 1 1 d . . .
H2 H 1.0118 0.446 0.4536 0.069 Uiso 1 1 calc R . .
C3 C 0.9808(4) 0.41256(12) 0.5761(3) 0.0532(10) Uani 1 1 d . . .
C4 C 0.8737(4) 0.40530(13) 0.6382(3) 0.0537(10) Uani 1 1 d . . .
C5 C 0.7320(5) 0.42648(14) 0.6177(3) 0.0585(11) Uani 1 1 d . . .
C6 C 0.6972(5) 0.45466(14) 0.5356(4) 0.0626(11) Uani 1 1 d . . .
H6 H 0.6033 0.4688 0.5206 0.075 Uiso 1 1 calc R . .
C7 C 1.1311(5) 0.38950(12) 0.5999(4) 0.0590(11) Uani 1 1 d . . .
H7A H 1.194 0.3993 0.5541 0.071 Uiso 1 1 calc R . .
H7B H 1.1854 0.3957 0.6702 0.071 Uiso 1 1 calc R . .
C8 C 1.0293(5) 0.33095(15) 0.4813(4) 0.0689(12) Uani 1 1 d . . .
H8A H 1.0681 0.3036 0.4659 0.083 Uiso 1 1 calc R . .
H8B H 1.0558 0.3513 0.4337 0.083 Uiso 1 1 calc R . .
C9 C 0.8591(6) 0.32847(18) 0.4626(4) 0.0867(15) Uani 1 1 d . . .
H9A H 0.8156 0.3568 0.4566 0.104 Uiso 1 1 calc R . .
H9B H 0.8179 0.3135 0.3986 0.104 Uiso 1 1 calc R . .
C10 C 1.2589(5) 0.32132(14) 0.6158(4) 0.0672(12) Uani 1 1 d . . .
H10A H 1.3206 0.3336 0.6786 0.081 Uiso 1 1 calc R . .
H10B H 1.3136 0.3252 0.5613 0.081 Uiso 1 1 calc R . .
C11 C 1.2357(5) 0.27447(14) 0.6319(4) 0.0700(13) Uani 1 1 d . . .
C12 C 1.3261(6) 0.24377(18) 0.6050(5) 0.0939(17) Uani 1 1 d . . .
H12 H 1.4048 0.251 0.5729 0.113 Uiso 1 1 calc R . .
C13 C 1.3002(7) 0.20155(19) 0.6258(6) 0.110(2) Uani 1 1 d . . .
H13 H 1.3617 0.1801 0.6093 0.132 Uiso 1 1 calc R . .
C14 C 1.1799(7) 0.19254(18) 0.6719(5) 0.1003(19) Uani 1 1 d . . .
H14 H 1.1589 0.1647 0.6865 0.12 Uiso 1 1 calc R . .
C15 C 1.0930(6) 0.22437(15) 0.6956(4) 0.0798(14) Uani 1 1 d . . .
H15 H 1.0125 0.2179 0.7267 0.096 Uiso 1 1 calc R . .
C16 C 0.6184(5) 0.41750(15) 0.6830(4) 0.0645(12) Uani 1 1 d . . .
H16A H 0.5238 0.4328 0.6549 0.077 Uiso 1 1 calc R . .
H16B H 0.5947 0.3875 0.6797 0.077 Uiso 1 1 calc R . .
C17 C 0.7210(5) 0.47538(14) 0.8052(4) 0.0663(12) Uani 1 1 d . . .
H17A H 0.6969 0.4857 0.8683 0.08 Uiso 1 1 calc R . .
H17B H 0.6596 0.4914 0.7483 0.08 Uiso 1 1 calc R . .
C18 C 0.8885(5) 0.48347(15) 0.8100(4) 0.0709(13) Uani 1 1 d . . .
H18A H 0.9095 0.4799 0.7422 0.085 Uiso 1 1 calc R . .
H18B H 0.9154 0.5122 0.8331 0.085 Uiso 1 1 calc R . .
C19 C 1.1353(5) 0.46150(19) 0.9052(5) 0.0995(19) Uani 1 1 d . . .
H19A H 1.1853 0.4404 0.9532 0.149 Uiso 1 1 calc R . .
H19B H 1.1557 0.4891 0.9357 0.149 Uiso 1 1 calc R . .
H19C H 1.1738 0.4601 0.8436 0.149 Uiso 1 1 calc R . .
C20 C 0.5618(5) 0.41996(17) 0.8532(4) 0.0710(13) Uani 1 1 d . . .
H20A H 0.5172 0.3923 0.834 0.085 Uiso 1 1 calc R . .
H20B H 0.4796 0.4408 0.839 0.085 Uiso 1 1 calc R . .
C21 C 0.6383(5) 0.42043(15) 0.9669(4) 0.0684(13) Uani 1 1 d . . .
C22 C 0.5676(6) 0.43502(18) 1.0420(4) 0.0820(15) Uani 1 1 d . . .
H22 H 0.468 0.4458 1.0241 0.098 Uiso 1 1 calc R . .
C23 C 0.6465(7) 0.43346(18) 1.1442(5) 0.0887(17) Uani 1 1 d . . .
H23 H 0.5986 0.4419 1.1961 0.106 Uiso 1 1 calc R . .
C24 C 0.7958(7) 0.41943(16) 1.1685(4) 0.0791(14) Uani 1 1 d . . .
H24 H 0.8525 0.4192 1.2365 0.095 Uiso 1 1 calc R . .
C25 C 0.8592(6) 0.40568(14) 1.0894(4) 0.0656(12) Uani 1 1 d . . .
H25 H 0.9602 0.396 1.1054 0.079 Uiso 1 1 calc R . .
C26 C 0.7469(6) 0.29774(18) 0.8152(4) 0.0709(13) Uani 1 1 d . . .
C27 C 0.6420(7) 0.26306(19) 0.8353(5) 0.107(2) Uani 1 1 d . . .
H27A H 0.6703 0.2368 0.8083 0.16 Uiso 1 1 calc R . .
H27B H 0.5375 0.2699 0.8021 0.16 Uiso 1 1 calc R . .
H27C H 0.6511 0.2604 0.9083 0.16 Uiso 1 1 calc R . .
C28 C 1.1695(6) 0.34257(15) 0.9196(4) 0.0700(12) Uani 1 1 d . . .
C29 C 1.3050(7) 0.3319(2) 1.0052(5) 0.117(2) Uani 1 1 d . . .
H29A H 1.2884 0.3427 1.0692 0.176 Uiso 1 1 calc R . .
H29B H 1.3962 0.3444 0.9914 0.176 Uiso 1 1 calc R . .
H29C H 1.3171 0.3017 1.01 0.176 Uiso 1 1 calc R . .
C30 C 0.6583(7) 0.3019(3) 0.5286(6) 0.145(3) Uani 1 1 d . . .
H30A H 0.6334 0.2872 0.5858 0.218 Uiso 1 1 calc R . .
H30B H 0.6218 0.2858 0.4666 0.218 Uiso 1 1 calc R . .
H30C H 0.6101 0.3292 0.5215 0.218 Uiso 1 1 calc R . .
N3 N 1.1085(4) 0.34315(10) 0.5877(3) 0.0575(9) Uani 1 1 d . . .
N4 N 1.1189(4) 0.26481(11) 0.6760(3) 0.0669(10) Uani 1 1 d . . .
N1 N 0.6767(4) 0.42984(11) 0.7917(3) 0.0574(9) Uani 1 1 d . . .
N2 N 0.7830(4) 0.40559(11) 0.9914(3) 0.0619(9) Uani 1 1 d . . .
N5 N 0.7660(5) 0.49080(12) 0.3903(3) 0.0708(10) Uani 1 1 d . . .
O1 O 0.9082(3) 0.37864(9) 0.7173(2) 0.0566(7) Uani 1 1 d . . .
O5 O 0.8190(4) 0.30680(12) 0.5463(3) 0.0879(10) Uani 1 1 d . . .
O4 O 0.9756(3) 0.45415(9) 0.8803(3) 0.0721(9) Uani 1 1 d . . .
O2 O 0.8505(4) 0.28658(10) 0.7698(3) 0.0829(10) Uani 1 1 d . . .
O3 O 0.7270(4) 0.33362(11) 0.8449(3) 0.0807(10) Uani 1 1 d . . .
O6 O 1.1742(4) 0.33076(11) 0.8318(3) 0.0795(9) Uani 1 1 d . . .
O7 O 1.0616(4) 0.36239(11) 0.9443(2) 0.0780(9) Uani 1 1 d . . .
O8 O 0.8546(4) 0.49467(11) 0.3340(3) 0.0858(10) Uani 1 1 d . . .
O9 O 0.6491(5) 0.51157(14) 0.3785(3) 0.1100(14) Uani 1 1 d . . .
P1 P 0.67693(18) 0.60683(5) 0.69079(12) 0.0880(4) Uani 1 1 d . . .
F1 F 0.5508(10) 0.6329(3) 0.7233(7) 0.181(5) Uani 0.758(12) 1 d PD A 1
F2 F 0.5671(10) 0.5687(3) 0.6625(5) 0.164(4) Uani 0.758(12) 1 d PD A 1
F3 F 0.8131(9) 0.5806(4) 0.6670(5) 0.170(4) Uani 0.758(12) 1 d PD A 1
F4 F 0.8003(13) 0.6426(3) 0.7342(6) 0.209(5) Uani 0.758(12) 1 d PD A 1
F5 F 0.6417(9) 0.6251(3) 0.5834(5) 0.204(6) Uani 0.758(12) 1 d PD A 1
F6 F 0.7174(8) 0.58672(17) 0.8051(4) 0.117(3) Uani 0.758(12) 1 d PD A 1
F1' F 0.4927(12) 0.6029(6) 0.6640(13) 0.098(6) Uiso 0.242(12) 1 d PD A 2
F2' F 0.677(2) 0.5606(4) 0.6364(12) 0.121(7) Uiso 0.242(12) 1 d PD A 2
F3' F 0.8454(12) 0.6110(6) 0.6943(13) 0.098(6) Uiso 0.242(12) 1 d PD A 2
F4' F 0.666(2) 0.6516(4) 0.7260(13) 0.121(7) Uiso 0.242(12) 1 d PD A 2
F5' F 0.6475(16) 0.6251(4) 0.5673(9) 0.099(7) Uiso 0.242(12) 1 d PD A 2
F6' F 0.691(2) 0.5862(6) 0.7873(11) 0.20(2) Uiso 0.242(12) 1 d PD A 2
Zn1 Zn 0.99581(7) 0.319447(17) 0.70665(5) 0.06125(19) Uani 1 1 d . . .
Zn2 Zn 0.86647(6) 0.386978(18) 0.86052(4) 0.05964(19) Uani 1 1 d . . .

loop_
_atom_site_aniso_label
_atom_site_aniso_U_11
_atom_site_aniso_U_22
_atom_site_aniso_U_33
_atom_site_aniso_U_23
_atom_site_aniso_U_13
_atom_site_aniso_U_12
C1 0.073(3) 0.050(2) 0.048(3) 0.003(2) 0.005(2) 0.004(2)
C2 0.067(3) 0.053(2) 0.054(3) -0.006(2) 0.021(2) -0.003(2)
C3 0.057(2) 0.049(2) 0.053(3) -0.006(2) 0.011(2) 0.0002(19)
C4 0.057(2) 0.051(2) 0.052(3) -0.003(2) 0.011(2) 0.0009(19)
C5 0.057(2) 0.063(3) 0.055(3) -0.001(2) 0.011(2) 0.004(2)
C6 0.057(2) 0.066(3) 0.060(3) 0.000(2) 0.005(2) 0.010(2)
C7 0.059(2) 0.052(2) 0.070(3) 0.001(2) 0.023(2) 0.005(2)
C8 0.082(3) 0.065(3) 0.061(3) -0.006(2) 0.021(3) 0.004(2)
C9 0.097(4) 0.088(4) 0.074(4) -0.011(3) 0.018(3) -0.006(3)
C10 0.058(2) 0.065(3) 0.082(3) 0.000(3) 0.022(2) 0.007(2)
C11 0.062(3) 0.059(3) 0.081(4) -0.010(3) 0.002(3) 0.010(2)
C12 0.080(3) 0.078(4) 0.123(5) -0.009(4) 0.023(3) 0.010(3)
C13 0.104(4) 0.063(4) 0.160(7) -0.023(4) 0.022(4) 0.018(3)
C14 0.112(4) 0.059(3) 0.118(5) -0.012(3) 0.001(4) 0.003(3)
C15 0.091(3) 0.054(3) 0.085(4) -0.002(3) 0.001(3) 0.004(3)
C16 0.055(2) 0.072(3) 0.066(3) -0.003(3) 0.014(2) 0.004(2)
C17 0.068(3) 0.062(3) 0.072(3) 0.004(2) 0.022(2) 0.013(2)
C18 0.081(3) 0.057(3) 0.078(3) 0.005(3) 0.026(3) 0.002(2)
C19 0.061(3) 0.112(4) 0.118(5) 0.025(4) 0.004(3) -0.018(3)
C20 0.057(2) 0.088(3) 0.073(3) -0.005(3) 0.023(2) 0.000(2)
C21 0.063(3) 0.074(3) 0.075(3) -0.004(3) 0.029(3) -0.012(2)
C22 0.070(3) 0.102(4) 0.083(4) -0.018(3) 0.037(3) -0.011(3)
C23 0.101(4) 0.093(4) 0.086(4) -0.016(3) 0.053(4) -0.021(3)
C24 0.105(4) 0.074(3) 0.063(3) -0.007(3) 0.028(3) -0.012(3)
C25 0.075(3) 0.059(3) 0.063(3) 0.002(2) 0.016(3) -0.010(2)
C26 0.079(3) 0.077(4) 0.051(3) 0.008(3) 0.004(3) -0.017(3)
C27 0.137(5) 0.100(4) 0.088(4) 0.002(4) 0.036(4) -0.052(4)
C28 0.073(3) 0.060(3) 0.066(3) 0.002(3) -0.005(3) 0.010(2)
C29 0.110(4) 0.142(6) 0.079(4) -0.024(4) -0.022(4) 0.049(4)
C30 0.083(4) 0.232(9) 0.119(6) 0.000(6) 0.021(4) -0.050(5)
N3 0.062(2) 0.051(2) 0.061(2) -0.0028(18) 0.0164(18) 0.0065(16)
N4 0.078(2) 0.048(2) 0.070(3) -0.0031(19) 0.008(2) 0.0032(18)
N1 0.0541(18) 0.064(2) 0.056(2) 0.0031(19) 0.0163(17) 0.0043(17)
N2 0.069(2) 0.062(2) 0.058(3) 0.0004(19) 0.019(2) -0.0075(18)
N5 0.084(3) 0.062(2) 0.064(3) 0.003(2) 0.011(2) 0.004(2)
O1 0.0609(16) 0.0578(16) 0.0511(17) 0.0045(14) 0.0132(14) 0.0117(13)
O5 0.074(2) 0.112(3) 0.074(2) 0.002(2) 0.0103(18) -0.014(2)
O4 0.0619(18) 0.0628(18) 0.090(2) 0.0140(18) 0.0153(17) -0.0021(15)
O2 0.111(3) 0.0612(19) 0.083(2) 0.0037(18) 0.037(2) -0.0100(18)
O3 0.093(2) 0.063(2) 0.095(3) -0.004(2) 0.042(2) -0.0176(18)
O6 0.079(2) 0.090(2) 0.062(2) -0.0137(19) 0.0020(18) 0.0179(18)
O7 0.085(2) 0.082(2) 0.063(2) 0.0031(18) 0.0080(18) 0.0249(19)
O8 0.111(3) 0.084(2) 0.065(2) 0.0143(19) 0.026(2) 0.000(2)
O9 0.112(3) 0.115(3) 0.105(3) 0.046(3) 0.028(3) 0.043(3)
P1 0.0991(10) 0.0934(10) 0.0816(10) 0.0069(9) 0.0416(8) 0.0049(9)
F1 0.220(8) 0.170(7) 0.202(7) 0.053(6) 0.146(7) 0.095(7)
F2 0.188(8) 0.178(7) 0.114(5) -0.007(4) 0.011(5) -0.070(6)
F3 0.160(6) 0.232(10) 0.144(5) 0.020(6) 0.085(5) 0.085(7)
F4 0.250(11) 0.172(8) 0.214(8) -0.011(6) 0.076(8) -0.096(7)
F5 0.174(7) 0.341(13) 0.122(5) 0.145(7) 0.089(5) 0.107(7)
F6 0.145(5) 0.144(6) 0.067(3) 0.022(3) 0.032(3) 0.000(3)
Zn1 0.0702(4) 0.0530(3) 0.0612(4) 0.0001(3) 0.0165(3) 0.0037(3)
Zn2 0.0639(3) 0.0609(4) 0.0564(4) 0.0032(3) 0.0185(3) 0.0038(3)

loop_
_atom_type_symbol
_atom_type_description
_atom_type_scat_dispersion_real
_atom_type_scat_dispersion_imag
_atom_type_scat_source
C C 0.0181 0.0091 'International Tables Vol C Tables 4.2.6.8 and 6.1.1.4'
H H 0 0 'International Tables Vol C Tables 4.2.6.8 and 6.1.1.4'
N N 0.0311 0.018 'International Tables Vol C Tables 4.2.6.8 and 6.1.1.4'
O O 0.0492 0.0322 'International Tables Vol C Tables 4.2.6.8 and 6.1.1.4'
F F 0.0727 0.0534 'International Tables Vol C Tables 4.2.6.8 and 6.1.1.4'
P P 0.2955 0.4335 'International Tables Vol C Tables 4.2.6.8 and 6.1.1.4'
Zn Zn -1.5491 0.6778 'International Tables Vol C Tables 4.2.6.8 and 6.1.1.4'

loop_
_geom_angle_atom_site_label_1
_geom_angle_atom_site_label_2
_geom_angle_atom_site_label_3
_geom_angle
C2 C1 C6 122.5(4)
C2 C1 N5 118.5(4)
C6 C1 N5 119.0(4)
C1 C2 C3 119.7(4)
C1 C2 H2 120.2
C3 C2 H2 120.2
C2 C3 C4 118.9(4)
C2 C3 C7 121.8(4)
C4 C3 C7 119.3(4)
O1 C4 C5 119.4(4)
O1 C4 C3 120.0(3)
C5 C4 C3 120.6(4)
C6 C5 C4 119.2(4)
C6 C5 C16 121.1(4)
C4 C5 C16 119.7(4)
C1 C6 C5 119.2(4)
C1 C6 H6 120.4
C5 C6 H6 120.4
N3 C7 C3 111.4(3)
N3 C7 H7A 109.3
C3 C7 H7A 109.3
N3 C7 H7B 109.3
C3 C7 H7B 109.3
H7A C7 H7B 108
N3 C8 C9 114.8(4)
N3 C8 H8A 108.6
C9 C8 H8A 108.6
N3 C8 H8B 108.6
C9 C8 H8B 108.6
H8A C8 H8B 107.5
O5 C9 C8 109.0(4)
O5 C9 H9A 109.9
C8 C9 H9A 109.9
O5 C9 H9B 109.9
C8 C9 H9B 109.9
H9A C9 H9B 108.3
N3 C10 C11 110.2(4)
N3 C10 H10A 109.6
C11 C10 H10A 109.6
N3 C10 H10B 109.6
C11 C10 H10B 109.6
H10A C10 H10B 108.1
N4 C11 C12 121.3(5)
N4 C11 C10 115.3(4)
C12 C11 C10 123.3(5)
C11 C12 C13 119.6(6)
C11 C12 H12 120.2
C13 C12 H12 120.2
C14 C13 C12 117.8(5)
C14 C13 H13 121.1
C12 C13 H13 121.1
C15 C14 C13 119.8(6)
C15 C14 H14 120.1
C13 C14 H14 120.1
N4 C15 C14 122.1(5)
N4 C15 H15 118.9
C14 C15 H15 118.9
N1 C16 C5 112.6(3)
N1 C16 H16A 109.1
C5 C16 H16A 109.1
N1 C16 H16B 109.1
C5 C16 H16B 109.1
H16A C16 H16B 107.8
N1 C17 C18 113.7(3)
N1 C17 H17A 108.8
C18 C17 H17A 108.8
N1 C17 H17B 108.8
C18 C17 H17B 108.8
H17A C17 H17B 107.7
O4 C18 C17 107.9(4)
O4 C18 H18A 110.1
C17 C18 H18A 110.1
O4 C18 H18B 110.1
C17 C18 H18B 110.1
H18A C18 H18B 108.4
O4 C19 H19A 109.5
O4 C19 H19B 109.5
H19A C19 H19B 109.5
O4 C19 H19C 109.5
H19A C19 H19C 109.5
H19B C19 H19C 109.5
N1 C20 C21 109.8(3)
N1 C20 H20A 109.7
C21 C20 H20A 109.7
N1 C20 H20B 109.7
C21 C20 H20B 109.7
H20A C20 H20B 108.2
N2 C21 C22 121.0(5)
N2 C21 C20 115.4(4)
C22 C21 C20 123.5(5)
C21 C22 C23 119.2(5)
C21 C22 H22 120.4
C23 C22 H22 120.4
C24 C23 C22 119.5(5)
C24 C23 H23 120.3
C22 C23 H23 120.3
C23 C24 C25 118.0(5)
C23 C24 H24 121
C25 C24 H24 121
N2 C25 C24 123.1(5)
N2 C25 H25 118.4
C24 C25 H25 118.4
O3 C26 O2 126.0(4)
O3 C26 C27 118.2(5)
O2 C26 C27 115.8(5)
C26 C27 H27A 109.5
C26 C27 H27B 109.5
H27A C27 H27B 109.5
C26 C27 H27C 109.5
H27A C27 H27C 109.5
H27B C27 H27C 109.5
O6 C28 O7 126.4(4)
O6 C28 C29 117.1(5)
O7 C28 C29 116.6(5)
C28 C29 H29A 109.5
C28 C29 H29B 109.5
H29A C29 H29B 109.5
C28 C29 H29C 109.5
H29A C29 H29C 109.5
H29B C29 H29C 109.5
O5 C30 H30A 109.5
O5 C30 H30B 109.5
H30A C30 H30B 109.5
O5 C30 H30C 109.5
H30A C30 H30C 109.5
H30B C30 H30C 109.5
C10 N3 C7 109.9(3)
C10 N3 C8 109.1(3)
C7 N3 C8 112.6(4)
C10 N3 Zn1 101.4(3)
C7 N3 Zn1 109.4(2)
C8 N3 Zn1 113.9(3)
C15 N4 C11 119.3(4)
C15 N4 Zn1 128.0(3)
C11 N4 Zn1 112.7(3)
C16 N1 C20 110.7(3)
C16 N1 C17 113.4(4)
C20 N1 C17 109.5(3)
C16 N1 Zn2 108.1(2)
C20 N1 Zn2 101.8(3)
C17 N1 Zn2 112.7(3)
C25 N2 C21 119.1(4)
C25 N2 Zn2 127.5(3)
C21 N2 Zn2 113.3(3)
O9 N5 O8 121.9(4)
O9 N5 C1 118.8(4)
O8 N5 C1 119.2(4)
C4 O1 Zn2 126.9(2)
C4 O1 Zn1 123.2(2)
Zn2 O1 Zn1 109.73(13)
C30 O5 C9 110.6(5)
C30 O5 Zn1 127.5(4)
C9 O5 Zn1 112.8(3)
C19 O4 C18 114.9(4)
C19 O4 Zn2 123.6(3)
C18 O4 Zn2 111.7(3)
C26 O2 Zn1 132.4(3)
C26 O3 Zn2 130.8(3)
C28 O6 Zn1 129.1(3)
C28 O7 Zn2 132.2(3)
F6' P1 F4' 98.5(8)
F6' P1 F3' 97.7(7)
F4' P1 F3' 92.6(8)
F6' P1 F5 171.9(9)
F4' P1 F5 85.5(8)
F3' P1 F5 89.1(7)
F6' P1 F1 84.7(8)
F4' P1 F1 45.6(7)
F3' P1 F1 137.6(8)
F5 P1 F1 93.2(4)
F6' P1 F2 77.4(8)
F4' P1 F2 136.6(8)
F3' P1 F2 130.8(8)
F5 P1 F2 94.9(4)
F1 P1 F2 91.2(5)
F6' P1 F3 91.7(8)
F4' P1 F3 132.4(8)
F3' P1 F3 39.9(5)
F5 P1 F3 90.8(3)
F1 P1 F3 175.3(5)
F2 P1 F3 91.0(5)
F6' P1 F4 95.0(9)
F4' P1 F4 46.2(5)
F3' P1 F4 47.1(7)
F5 P1 F4 92.8(4)
F1 P1 F4 90.5(5)
F2 P1 F4 172.0(4)
F3 P1 F4 86.8(5)
F6' P1 F1' 92.1(7)
F4' P1 F1' 90.2(8)
F3' P1 F1' 169.3(8)
F5 P1 F1' 80.8(7)
F1 P1 F1' 47.5(5)
F2 P1 F1' 47.5(6)
F3 P1 F1' 135.9(7)
F4 P1 F1' 136.4(7)
F6' P1 F6 8.5(8)
F4' P1 F6 95.3(7)
F3' P1 F6 90.0(7)
F5 P1 F6 178.8(4)
F1 P1 F6 88.0(3)
F2 P1 F6 85.2(3)
F3 P1 F6 88.0(3)
F4 P1 F6 87.1(4)
F1' P1 F6 100.1(6)
F6' P1 F2' 89.0(7)
F4' P1 F2' 171.9(8)
F3' P1 F2' 89.6(8)
F5 P1 F2' 86.7(8)
F1 P1 F2' 132.8(7)
F2 P1 F2' 42.0(5)
F3 P1 F2' 49.9(6)
F4 P1 F2' 136.7(7)
F1' P1 F2' 86.3(7)
F6 P1 F2' 92.5(7)
F6' P1 F5' 171.7(8)
F4' P1 F5' 88.6(6)
F3' P1 F5' 86.1(6)
F5 P1 F5' 4.3(7)
F1 P1 F5' 97.5(6)
F2 P1 F5' 94.6(5)
F3 P1 F5' 86.5(6)
F4 P1 F5' 92.9(6)
F1' P1 F5' 83.6(6)
F6 P1 F5' 174.5(6)
F2' P1 F5' 83.7(6)
O2 Zn1 O1 98.64(13)
O2 Zn1 O6 101.96(15)
O1 Zn1 O6 91.30(13)
O2 Zn1 N4 94.21(15)
O1 Zn1 N4 167.04(13)
O6 Zn1 N4 87.59(14)
O2 Zn1 N3 158.99(15)
O1 Zn1 N3 89.11(11)
O6 Zn1 N3 97.32(14)
N4 Zn1 N3 78.24(13)
O2 Zn1 O5 85.93(14)
O1 Zn1 O5 91.72(13)
O6 Zn1 O5 171.03(13)
N4 Zn1 O5 87.57(14)
N3 Zn1 O5 74.28(13)
O7 Zn2 O1 98.56(12)
O7 Zn2 O3 99.58(15)
O1 Zn2 O3 92.03(13)
O7 Zn2 N2 94.27(15)
O1 Zn2 N2 166.63(13)
O3 Zn2 N2 89.51(13)
O7 Zn2 N1 164.23(14)
O1 Zn2 N1 88.77(11)
O3 Zn2 N1 94.07(14)
N2 Zn2 N1 77.88(14)
O7 Zn2 O4 90.13(13)
O1 Zn2 O4 93.56(12)
O3 Zn2 O4 167.95(12)
N2 Zn2 O4 82.63(12)
N1 Zn2 O4 75.41(12)

loop_
_geom_bond_atom_site_label_1
_geom_bond_atom_site_label_2
_geom_bond_distance
C1 C2 1.378(6)
C1 C6 1.380(6)
C1 N5 1.455(6)
C2 C3 1.378(6)
C2 H2 0.93
C3 C4 1.419(5)
C3 C7 1.495(6)
C4 O1 1.328(5)
C4 C5 1.401(6)
C5 C6 1.389(6)
C5 C16 1.505(6)
C6 H6 0.93
C7 N3 1.481(5)
C7 H7A 0.97
C7 H7B 0.97
C8 N3 1.481(6)
C8 C9 1.484(7)
C8 H8A 0.97
C8 H8B 0.97
C9 O5 1.422(6)
C9 H9A 0.97
C9 H9B 0.97
C10 N3 1.479(5)
C10 C11 1.516(6)
C10 H10A 0.97
C10 H10B 0.97
C11 N4 1.343(6)
C11 C12 1.361(7)
C12 C13 1.392(8)
C12 H12 0.93
C13 C14 1.383(8)
C13 H13 0.93
C14 C15 1.350(7)
C14 H14 0.93
C15 N4 1.334(6)
C15 H15 0.93
C16 N1 1.474(6)
C16 H16A 0.97
C16 H16B 0.97
C17 N1 1.491(6)
C17 C18 1.503(6)
C17 H17A 0.97
C17 H17B 0.97
C18 O4 1.415(5)
C18 H18A 0.97
C18 H18B 0.97
C19 O4 1.407(5)
C19 H19A 0.96
C19 H19B 0.96
C19 H19C 0.96
C20 N1 1.485(5)
C20 C21 1.510(7)
C20 H20A 0.97
C20 H20B 0.97
C21 N2 1.342(6)
C21 C22 1.378(6)
C22 C23 1.383(8)
C22 H22 0.93
C23 C24 1.371(7)
C23 H23 0.93
C24 C25 1.376(6)
C24 H24 0.93
C25 N2 1.326(6)
C25 H25 0.93
C26 O3 1.226(6)
C26 O2 1.264(6)
C26 C27 1.504(7)
C27 H27A 0.96
C27 H27B 0.96
C27 H27C 0.96
C28 O6 1.237(6)
C28 O7 1.254(5)
C28 C29 1.498(7)
C29 H29A 0.96
C29 H29B 0.96
C29 H29C 0.96
C30 O5 1.408(6)
C30 H30A 0.96
C30 H30B 0.96
C30 H30C 0.96
N3 Zn1 2.193(3)
N4 Zn1 2.134(4)
N1 Zn2 2.197(3)
N2 Zn2 2.129(4)
N5 O9 1.212(5)
N5 O8 1.214(5)
O1 Zn2 2.041(3)
O1 Zn1 2.043(3)
O5 Zn1 2.380(4)
O4 Zn2 2.323(3)
O2 Zn1 1.992(3)
O3 Zn2 2.076(3)
O6 Zn1 2.055(3)
O7 Zn2 1.997(3)
P1 F6' 1.420(12)
P1 F4' 1.499(12)
P1 F3' 1.499(11)
P1 F5 1.506(5)
P1 F1 1.534(5)
P1 F2 1.543(6)
P1 F3 1.562(5)
P1 F4 1.590(7)
P1 F1' 1.605(10)
P1 F6 1.611(6)
P1 F2' 1.628(11)
P1 F5' 1.704(11)
